data_7115771
loop_
_publ_author_name
'Steven P. Kelley'
'Patrick S. Barber'
'Peter H. K. Mullins'
'Robin D. Rogers'

_publ_section_title
;
 Structural clues to UO2^2+^/VO^2+^ competition in seawater extraction
 using amidoxime-based extractants
;
_journal_name_full Chem.Commun.
_journal_page_first 12504
_journal_paper_doi 10.1039/C4cc06370H
_journal_volume 50
_journal_year 2014
_chemical_formula_moiety 'C5 H8 N6 O2'
_chemical_formula_sum 'C5 H8 N6 O2'
_chemical_formula_weight 184.17
_chemical_name_systematic 4,5-(diamidoximyl)imidazole
_space_group_crystal_system orthorhombic
_space_group_IT_number 61
_space_group_name_Hall '-P 2ac 2ab'
_space_group_name_H-M_alt 'P b c a'
_symmetry_space_group_name_Hall '-P 2ac 2ab'
_symmetry_space_group_name_H-M 'P b c a'
_atom_sites_solution_hydrogens difmap
_atom_sites_solution_primary direct
_atom_sites_solution_secondary difmap
_audit_creation_method SHELXL-2013
_cell_angle_alpha 90
_cell_angle_beta 90
_cell_angle_gamma 90
_cell_formula_units_Z 8
_cell_length_a 9.9861(5)
_cell_length_b 9.1996(5)
_cell_length_c 16.6035(8)
_cell_measurement_reflns_used 5559
_cell_measurement_temperature 173(2)
_cell_measurement_theta_max 25.42
_cell_measurement_theta_min 3.25
_cell_volume 1525.33(13)
_computing_cell_refinement 'Bruker SAINT'
_computing_data_collection 'Bruker APEX2'
_computing_data_reduction 'Bruker SAINT'
_computing_molecular_graphics 'Bruker SHELXTL'
_computing_publication_material 'Bruker SHELXTL'
_computing_structure_refinement 'SHELXL-2013 (Sheldrick, 2013)'
_computing_structure_solution 'SHELXS-97 (Sheldrick, 2008)'
_diffrn_ambient_temperature 173(2)
_diffrn_measured_fraction_theta_full 1.000
_diffrn_measured_fraction_theta_max 1.000
_diffrn_measurement_device_type 'Bruker APEX-II CCD'
_diffrn_measurement_method '\f and \w scans'
_diffrn_radiation_type MoK\a
_diffrn_radiation_wavelength 0.71073
_diffrn_reflns_av_R_equivalents 0.0526
_diffrn_reflns_av_unetI/netI 0.0202
_diffrn_reflns_Laue_measured_fraction_full 1.000
_diffrn_reflns_Laue_measured_fraction_max 1.000
_diffrn_reflns_limit_h_max 12
_diffrn_reflns_limit_h_min -12
_diffrn_reflns_limit_k_max 11
_diffrn_reflns_limit_k_min -11
_diffrn_reflns_limit_l_max 20
_diffrn_reflns_limit_l_min -20
_diffrn_reflns_number 26437
_diffrn_reflns_point_group_measured_fraction_full 1.000
_diffrn_reflns_point_group_measured_fraction_max 1.000
_diffrn_reflns_theta_full 25.242
_diffrn_reflns_theta_max 26.412
_diffrn_reflns_theta_min 2.453
_exptl_absorpt_coefficient_mu 0.129
_exptl_absorpt_correction_T_max 0.7454
_exptl_absorpt_correction_T_min 0.6381
_exptl_absorpt_correction_type multi-scan
_exptl_absorpt_process_details 'Bruker AXScale'
_exptl_crystal_colour colorless
_exptl_crystal_density_diffrn 1.604
_exptl_crystal_density_method 'not measured'
_exptl_crystal_description fragment
_exptl_crystal_F_000 768
_exptl_crystal_recrystallization_method 'Re-crystallisation from solvent: water'
_exptl_crystal_size_max 0.290
_exptl_crystal_size_mid 0.090
_exptl_crystal_size_min 0.080
_refine_diff_density_max 0.270
_refine_diff_density_min -0.198
_refine_diff_density_rms 0.046
_refine_ls_extinction_method none
_refine_ls_goodness_of_fit_ref 0.953
_refine_ls_hydrogen_treatment refxyz
_refine_ls_matrix_type full
_refine_ls_number_parameters 142
_refine_ls_number_reflns 1566
_refine_ls_number_restraints 0
_refine_ls_restrained_S_all 0.953
_refine_ls_R_factor_all 0.0454
_refine_ls_R_factor_gt 0.0334
_refine_ls_shift/su_max 0.000
_refine_ls_shift/su_mean 0.000
_refine_ls_structure_factor_coef Fsqd
_refine_ls_weighting_details 'w=1/[\s^2^(Fo^2^)+(0.1000P)^2^] where P=(Fo^2^+2Fc^2^)/3'
_refine_ls_weighting_scheme calc
_refine_ls_wR_factor_gt 0.1084
_refine_ls_wR_factor_ref 0.1208
_reflns_Friedel_coverage 0.000
_reflns_number_gt 1284
_reflns_number_total 1566
_reflns_threshold_expression 'I > 2\s(I)'
_cod_data_source_file c4cc06370h2.cif
_cod_data_source_block 4,5-(DAO)Im
_cod_database_code 7115771
_shelx_space_group_comment
; 
The symmetry employed for this shelxl refinement is uniquely defined 
by the following loop, which should always be used as a source of 
symmetry information in preference to the above space-group names. 
They are only intended as comments. 
;
_shelx_estimated_absorpt_t_min 0.964
_shelx_estimated_absorpt_t_max 0.990
_shelxl_version_number 2013-4

loop_
_space_group_symop_operation_xyz
'x, y, z'
'-x+1/2, -y, z+1/2'
'-x, y+1/2, -z+1/2'
'x+1/2, -y+1/2, -z'
'-x, -y, -z'
'x-1/2, y, -z-1/2'
'x, -y-1/2, z-1/2'
'-x-1/2, y-1/2, z'

loop_
_atom_site_label
_atom_site_type_symbol
_atom_site_fract_x
_atom_site_fract_y
_atom_site_fract_z
_atom_site_U_iso_or_equiv
_atom_site_adp_type
_atom_site_occupancy
_atom_site_site_symmetry_order
_atom_site_calc_flag
_atom_site_refinement_flags_adp
O1 O 0.16592(12) 0.32443(14) 0.73455(7) 0.0240(3) Uani 1 1 d .
H1B H 0.108(2) 0.266(3) 0.7102(12) 0.036 Uiso 1 1 d U
O2 O 0.64079(11) 0.11976(12) 0.47467(6) 0.0187(3) Uani 1 1 d .
H2B H 0.682(2) 0.137(2) 0.4296(12) 0.028 Uiso 1 1 d U
N1 N 0.63052(12) 0.53194(15) 0.57185(8) 0.0166(3) Uani 1 1 d .
H1A H 0.693(2) 0.522(2) 0.5336(11) 0.025 Uiso 1 1 d U
N3 N 0.50534(13) 0.63263(14) 0.66554(7) 0.0170(3) Uani 1 1 d .
N4 N 0.26067(14) 0.35801(14) 0.67395(7) 0.0186(3) Uani 1 1 d .
N5 N 0.35623(15) 0.47826(16) 0.78348(8) 0.0206(3) Uani 1 1 d .
H5B H 0.286(2) 0.469(2) 0.8073(12) 0.031 Uiso 1 1 d U
H5A H 0.413(2) 0.542(2) 0.8014(13) 0.031 Uiso 1 1 d U
N6 N 0.64116(12) 0.26563(15) 0.50547(7) 0.0176(3) Uani 1 1 d .
N7 N 0.46818(15) 0.17231(15) 0.58864(8) 0.0207(3) Uani 1 1 d .
H7B H 0.460(2) 0.088(2) 0.5577(12) 0.031 Uiso 1 1 d U
H7A H 0.391(2) 0.201(2) 0.6154(12) 0.031 Uiso 1 1 d U
C2 C 0.60461(16) 0.65256(18) 0.61498(9) 0.0181(4) Uani 1 1 d .
H2A H 0.6550(18) 0.736(2) 0.6084(11) 0.027 Uiso 1 1 d U
C4 C 0.46368(15) 0.49097(16) 0.65403(8) 0.0143(3) Uani 1 1 d .
C5 C 0.54180(14) 0.42583(16) 0.59557(8) 0.0142(3) Uani 1 1 d .
C6 C 0.35439(14) 0.43762(16) 0.70533(9) 0.0150(3) Uani 1 1 d .
C7 C 0.55033(15) 0.27967(16) 0.56016(8) 0.0149(3) Uani 1 1 d .

loop_
_atom_site_aniso_label
_atom_site_aniso_U_11
_atom_site_aniso_U_22
_atom_site_aniso_U_33
_atom_site_aniso_U_23
_atom_site_aniso_U_13
_atom_site_aniso_U_12
O1 0.0202(6) 0.0305(7) 0.0213(6) -0.0067(5) 0.0076(5) -0.0114(5)
O2 0.0216(6) 0.0173(6) 0.0171(5) -0.0045(4) 0.0032(4) 0.0016(4)
N1 0.0145(6) 0.0194(7) 0.0158(6) 0.0007(5) 0.0015(5) 0.0001(5)
N3 0.0159(7) 0.0158(7) 0.0193(6) -0.0018(5) -0.0017(5) -0.0001(5)
N4 0.0167(7) 0.0219(7) 0.0173(6) -0.0019(5) 0.0041(5) -0.0025(5)
N5 0.0211(7) 0.0248(8) 0.0160(7) -0.0044(6) 0.0036(5) -0.0056(6)
N6 0.0197(7) 0.0162(7) 0.0171(6) -0.0032(5) -0.0001(5) 0.0016(5)
N7 0.0223(8) 0.0168(7) 0.0231(7) -0.0038(5) 0.0062(6) -0.0008(6)
C2 0.0177(8) 0.0162(8) 0.0204(7) 0.0002(6) -0.0012(6) -0.0021(6)
C4 0.0138(7) 0.0156(8) 0.0135(7) -0.0008(5) -0.0031(6) 0.0007(6)
C5 0.0121(7) 0.0171(8) 0.0136(7) 0.0012(5) -0.0023(5) 0.0009(6)
C6 0.0157(7) 0.0136(8) 0.0158(7) -0.0006(5) -0.0011(5) 0.0026(6)
C7 0.0135(7) 0.0175(8) 0.0139(7) 0.0007(5) -0.0029(5) 0.0013(6)

loop_
_atom_type_symbol
_atom_type_description
_atom_type_scat_dispersion_real
_atom_type_scat_dispersion_imag
_atom_type_scat_source
C C 0.0033 0.0016 'International Tables Vol C Tables 4.2.6.8 and 6.1.1.4'
H H 0.0000 0.0000 'International Tables Vol C Tables 4.2.6.8 and 6.1.1.4'
N N 0.0061 0.0033 'International Tables Vol C Tables 4.2.6.8 and 6.1.1.4'
O O 0.0106 0.0060 'International Tables Vol C Tables 4.2.6.8 and 6.1.1.4'

loop_
_geom_angle_atom_site_label_1
_geom_angle_atom_site_label_2
_geom_angle_atom_site_label_3
_geom_angle
C2 N1 C5 107.99(13)
C2 N3 C4 105.72(13)
C6 N4 O1 108.65(11)
C7 N6 O2 110.03(12)
N3 C2 N1 111.75(14)
C5 C4 N3 109.65(13)
C5 C4 C6 132.99(14)
N3 C4 C6 117.31(13)
C4 C5 N1 104.89(13)
C4 C5 C7 135.25(14)
N1 C5 C7 119.82(13)
N4 C6 N5 123.49(14)
N4 C6 C4 119.45(13)
N5 C6 C4 117.04(13)
N6 C7 N7 126.34(14)
N6 C7 C5 114.45(13)
N7 C7 C5 119.16(13)

loop_
_geom_bond_atom_site_label_1
_geom_bond_atom_site_label_2
_geom_bond_distance
O1 N4 1.4154(16)
O2 N6 1.4361(17)
N1 C2 1.346(2)
N1 C5 1.376(2)
N3 C2 1.312(2)
N3 C4 1.381(2)
N4 C6 1.298(2)
N5 C6 1.351(2)
N6 C7 1.2899(18)
N7 C7 1.368(2)
C4 C5 1.382(2)
C4 C6 1.469(2)
C5 C7 1.470(2)
